data_2103635
loop_
_publ_author_name
'Nassimbeni, Luigi R.'
'Su, Hong'

_publ_section_title
;
 Inclusion compounds of binaphthol with picolines: structures,
 selectivity and kinetics of desolvation
;
_journal_issue 3
_journal_name_full 'Acta Crystallographica Section B'
_journal_page_first 394
_journal_page_last 398
_journal_paper_doi 10.1107/S010876810002108X
_journal_volume 57
_journal_year 2001
_chemical_formula_sum 'C32 H28 N2 O2'
_chemical_formula_weight 472.56
_chemical_name_systematic
;
 ?
;
_space_group_IT_number 61
_symmetry_cell_setting orthorhombic
_symmetry_space_group_name_Hall '-P 2ac 2ab'
_symmetry_space_group_name_H-M 'P b c a'
_audit_creation_method SHELXL-97
_cell_angle_alpha 90.0000(10)
_cell_angle_beta 90.0000(10)
_cell_angle_gamma 90.0000(10)
_cell_formula_units_Z 8
_cell_length_a 18.119(3)
_cell_length_b 10.812(2)
_cell_length_c 25.665(5)
_cell_measurement_temperature 173(2)
_cell_volume 5027.8(16)
_computing_structure_refinement 'SHELXL-97 (Sheldrick, 1997)'
_computing_structure_solution 'SHELXS-97 (Sheldrick, 1990)'
_diffrn_ambient_temperature 173(2)
_diffrn_measured_fraction_theta_full .894
_diffrn_measured_fraction_theta_max .894
_diffrn_radiation_monochromator graphite
_diffrn_radiation_source 'fine-focus sealed tube'
_diffrn_radiation_type MoK\a
_diffrn_radiation_wavelength .71073
_diffrn_reflns_av_R_equivalents .0531
_diffrn_reflns_av_sigmaI/netI .0521
_diffrn_reflns_limit_h_max 19
_diffrn_reflns_limit_h_min -20
_diffrn_reflns_limit_k_max 11
_diffrn_reflns_limit_k_min -9
_diffrn_reflns_limit_l_max 28
_diffrn_reflns_limit_l_min -26
_diffrn_reflns_number 17012
_diffrn_reflns_theta_full 25.40
_diffrn_reflns_theta_max 25.40
_diffrn_reflns_theta_min 2.25
_exptl_absorpt_coefficient_mu .078
_exptl_absorpt_correction_T_max .9923
_exptl_absorpt_correction_T_min .9621
_exptl_crystal_density_diffrn 1.249
_exptl_crystal_density_method 'not measured'
_exptl_crystal_F_000 2000
_exptl_crystal_size_max .50
_exptl_crystal_size_mid .30
_exptl_crystal_size_min .10
_refine_diff_density_max .170
_refine_diff_density_min -.166
_refine_ls_extinction_coef .0027(4)
_refine_ls_extinction_method SHELXL
_refine_ls_goodness_of_fit_ref 1.022
_refine_ls_hydrogen_treatment mixed
_refine_ls_matrix_type full
_refine_ls_number_parameters 335
_refine_ls_number_reflns 4135
_refine_ls_number_restraints 4
_refine_ls_restrained_S_all 1.022
_refine_ls_R_factor_all .0860
_refine_ls_R_factor_gt .0430
_refine_ls_shift/su_max .001
_refine_ls_shift/su_mean .000
_refine_ls_structure_factor_coef Fsqd
_refine_ls_weighting_details 'calc w=1/[\s^2^(Fo^2^)+(0.0544P)^2^+0.5718P] where P=(Fo^2^+2Fc^2^)/3'
_refine_ls_weighting_scheme calc
_refine_ls_wR_factor_ref .1122
_reflns_number_gt 2669
_reflns_number_total 4135
_reflns_threshold_expression >2sigma(I)
_cod_data_source_file an0579.cif
_cod_data_source_block BNP4P
_cod_original_cell_volume 5027.8(2)
_cod_database_code 2103635

loop_
_symmetry_equiv_pos_as_xyz
'x, y, z'
'-x+1/2, -y, z+1/2'
'x+1/2, -y+1/2, -z'
'-x, y+1/2, -z+1/2'
'-x, -y, -z'
'x-1/2, y, -z-1/2'
'-x-1/2, y-1/2, z'
'x, -y-1/2, z-1/2'

loop_
_atom_site_label
_atom_site_fract_x
_atom_site_fract_y
_atom_site_fract_z
_atom_site_U_iso_or_equiv
_atom_site_adp_type
_atom_site_calc_flag
_atom_site_refinement_flags
_atom_site_occupancy
_atom_site_type_symbol
O1 .17997(8) .96432(11) .44201(5) .0468(4) Uani d D 1 O
O2 .17728(8) .74722(11) .31590(5) .0457(4) Uani d D 1 O
C9 .08568(10) 1.00491(16) .31712(7) .0332(5) Uani d . 1 C
N1GA .22553(9) .59174(15) .50627(6) .0462(4) Uani d . 1 N
C1 .11105(10) .94970(15) .36441(7) .0325(5) Uani d . 1 C
N1GB .19436(10) .55377(14) .24770(6) .0465(5) Uani d D 1 N
C2 .15440(11) 1.01858(16) .39768(7) .0366(5) Uani d . 1 C
C12 .12729(11) .72183(16) .35377(7) .0366(5) Uani d . 1 C
C3 .17226(11) 1.14272(17) .38606(8) .0417(5) Uani d . 1 C
H3 .2022 1.1889 .4094 .050 Uiso calc R 1 H
C8 .04495(11) .93800(17) .27934(7) .0412(5) Uani d . 1 C
H8 .0320 .8544 .2861 .049 Uiso calc R 1 H
C19 .03621(10) .79301(16) .41574(7) .0342(5) Uani d . 1 C
C6 .04176(12) 1.1150(2) .22262(8) .0515(6) Uani d . 1 C
H6 .0273 1.1512 .1905 .062 Uiso calc R 1 H
C11 .09152(11) .81889(15) .37784(7) .0337(5) Uani d . 1 C
C10 .10368(10) 1.13028(16) .30576(7) .0363(5) Uani d . 1 C
C4GB .19393(11) .36221(17) .17365(7) .0418(5) Uani d . 1 C
C20 .01984(11) .66810(17) .42944(7) .0388(5) Uani d . 1 C
C13 .11232(12) .59832(17) .36863(8) .0438(5) Uani d . 1 C
H13 .1387 .5325 .3527 .053 Uiso calc R 1 H
C14 .06068(12) .57293(18) .40537(8) .0460(5) Uani d . 1 C
H14 .0519 .4894 .4151 .055 Uiso calc R 1 H
C4 .14683(11) 1.19641(17) .34169(8) .0424(5) Uani d . 1 C
H4 .1585 1.2805 .3348 .051 Uiso calc R 1 H
C4GA .11866(11) .68427(17) .57577(8) .0425(5) Uani d . 1 C
C6GA .18986(12) .69864(18) .49783(8) .0486(6) Uani d . 1 C
H6GA .2013 .7436 .4671 .058 Uiso calc R 1 H
C5 .07973(11) 1.18244(18) .25811(8) .0460(5) Uani d . 1 C
H5 .0905 1.2667 .2508 .055 Uiso calc R 1 H
C18 -.00492(11) .88718(17) .44075(7) .0408(5) Uani d . 1 C
H18 .0049 .9711 .4323 .049 Uiso calc R 1 H
C17 -.05822(12) .86091(19) .47656(8) .0489(6) Uani d . 1 C
H17 -.0848 .9263 .4926 .059 Uiso calc R 1 H
C15 -.03574(12) .64416(19) .46679(8) .0481(6) Uani d . 1 C
H15 -.0465 .5610 .4760 .058 Uiso calc R 1 H
C5GA .13793(12) .74679(17) .53090(8) .0448(5) Uani d . 1 C
H5GA .1151 .8236 .5229 .054 Uiso calc R 1 H
C3GA .15549(13) .57397(18) .58480(8) .0507(6) Uani d . 1 C
H3GA .1449 .5272 .6152 .061 Uiso calc R 1 H
C2GB .14395(12) .54666(18) .21017(8) .0498(6) Uani d . 1 C
H2GB .1070 .6089 .2090 .060 Uiso calc R 1 H
C2GA .20717(13) .53215(18) .54999(8) .0504(6) Uani d . 1 C
H2GA .2314 .4562 .5574 .061 Uiso calc R 1 H
C7 .02392(12) .99114(19) .23352(8) .0477(6) Uani d . 1 C
H7 -.0030 .9440 .2087 .057 Uiso calc R 1 H
C3GB .14184(12) .45531(19) .17302(8) .0492(6) Uani d . 1 C
H3GB .1046 .4562 .1470 .059 Uiso calc R 1 H
C16 -.07414(12) .7375(2) .48984(8) .0536(6) Uani d . 1 C
H16 -.1114 .7195 .5147 .064 Uiso calc R 1 H
C1GB .19164(13) .25622(19) .13582(9) .0619(7) Uani d . 1 C
H1B1 .2332 .2004 .1426 .093 Uiso calc PR .50 H
H1B2 .1951 .2881 .1002 .093 Uiso calc PR .50 H
H1B3 .1452 .2110 .1400 .093 Uiso calc PR .50 H
H1B4 .1491 .2659 .1126 .093 Uiso calc PR .50 H
H1B5 .1872 .1782 .1550 .093 Uiso calc PR .50 H
H1B6 .2371 .2554 .1152 .093 Uiso calc PR .50 H
C5GB .24671(12) .36969(18) .21225(8) .0503(6) Uani d . 1 C
H5GB .2845 .3089 .2142 .060 Uiso calc R 1 H
C6GB .24516(13) .46476(18) .24809(8) .0504(6) Uani d . 1 C
H6GB .2821 .4668 .2743 .061 Uiso calc R 1 H
C1GA .06056(14) .7335(2) .61214(9) .0638(7) Uani d . 1 C
H1A2 .0666 .8231 .6159 .096 Uiso calc R 1 H
H1A1 .0657 .6938 .6463 .096 Uiso calc R 1 H
H1A3 .0115 .7156 .5979 .096 Uiso calc R 1 H
H1 .2130(11) 1.0163(18) .4623(8) .093(9) Uiso d D 1 H
H2 .1882(13) .6750(15) .2945(7) .094(8) Uiso d D 1 H

loop_
_atom_site_aniso_label
_atom_site_aniso_U_11
_atom_site_aniso_U_22
_atom_site_aniso_U_33
_atom_site_aniso_U_12
_atom_site_aniso_U_13
_atom_site_aniso_U_23
O1 .0604(11) .0373(8) .0427(9) -.0085(7) -.0140(7) .0062(6)
O2 .0503(10) .0376(8) .0490(9) .0040(7) .0076(7) -.0033(6)
C9 .0309(11) .0310(11) .0376(11) .0042(8) .0038(9) .0013(8)
N1GA .0515(12) .0414(10) .0458(11) .0049(9) -.0021(9) .0015(8)
C1 .0350(12) .0275(10) .0351(11) .0022(8) .0028(9) .0019(8)
N1GB .0523(12) .0407(10) .0465(11) .0026(9) -.0012(9) -.0040(8)
C2 .0431(13) .0311(11) .0355(11) .0006(9) .0011(10) .0024(9)
C12 .0421(13) .0336(12) .0342(11) -.0003(9) -.0028(10) .0011(9)
C3 .0441(14) .0329(12) .0483(13) -.0075(9) -.0019(10) -.0011(9)
C8 .0433(13) .0379(12) .0425(12) .0013(9) -.0005(10) .0025(9)
C19 .0393(12) .0324(11) .0310(11) -.0036(9) -.0060(9) .0008(8)
C6 .0537(15) .0586(15) .0422(13) .0066(12) -.0038(11) .0137(10)
C11 .0372(13) .0294(11) .0344(11) -.0005(9) -.0052(10) .0002(8)
C10 .0353(12) .0340(12) .0397(12) .0027(9) .0052(10) .0050(9)
C4GB .0432(14) .0408(12) .0414(12) -.0075(10) .0038(11) -.0007(9)
C20 .0440(14) .0375(12) .0350(11) -.0070(9) -.0079(10) .0030(9)
C13 .0567(15) .0304(12) .0442(13) .0032(10) -.0067(11) -.0033(9)
C14 .0621(15) .0311(12) .0449(13) -.0077(10) -.0099(12) .0047(9)
C4 .0457(14) .0303(11) .0512(13) -.0017(9) .0051(11) .0068(9)
C4GA .0461(14) .0388(12) .0426(13) -.0087(10) -.0026(10) -.0070(9)
C6GA .0594(16) .0467(13) .0397(12) .0092(11) .0007(11) .0068(10)
C5 .0444(14) .0427(12) .0509(13) .0042(10) .0032(11) .0134(10)
C18 .0428(13) .0392(12) .0404(12) -.0028(10) -.0018(11) -.0011(9)
C17 .0467(15) .0547(14) .0453(13) -.0033(11) .0038(11) -.0051(10)
C15 .0557(15) .0473(13) .0415(13) -.0157(11) -.0080(11) .0084(10)
C5GA .0524(14) .0416(12) .0404(12) .0070(10) -.0039(11) .0002(9)
C3GA .0662(17) .0412(13) .0448(13) -.0083(11) .0039(12) .0066(10)
C2GB .0485(15) .0460(13) .0549(15) .0116(10) -.0030(12) .0019(10)
C2GA .0608(16) .0367(12) .0539(14) .0030(11) -.0032(12) .0075(10)
C7 .0486(15) .0518(14) .0426(13) .0038(10) -.0080(11) .0010(10)
C3GB .0502(15) .0535(14) .0439(13) -.0004(11) -.0091(11) .0004(10)
C16 .0517(15) .0657(16) .0434(13) -.0145(12) .0049(12) .0040(11)
C1GB .0726(18) .0556(14) .0575(15) -.0117(12) .0037(13) -.0165(11)
C5GB .0482(14) .0414(13) .0614(15) .0079(10) -.0055(12) -.0071(11)
C6GB .0456(14) .0472(13) .0585(14) .0029(11) -.0149(11) -.0064(11)
C1GA .0705(18) .0611(15) .0598(15) -.0059(13) .0119(13) -.0110(11)

loop_
_atom_type_symbol
_atom_type_description
_atom_type_scat_dispersion_real
_atom_type_scat_dispersion_imag
_atom_type_scat_source
C C .0033 .0016 'International Tables Vol C Tables 4.2.6.8 and 6.1.1.4'
H H .0000 .0000 'International Tables Vol C Tables 4.2.6.8 and 6.1.1.4'
N N .0061 .0033 'International Tables Vol C Tables 4.2.6.8 and 6.1.1.4'
O O .0106 .0060 'International Tables Vol C Tables 4.2.6.8 and 6.1.1.4'

loop_
_geom_angle_atom_site_label_1
_geom_angle_atom_site_label_2
_geom_angle_atom_site_label_3
_geom_angle
C2 O1 H1 114.1(14)
C12 O2 H2 112.1(14)
C8 C9 C10 117.72(16)
C8 C9 C1 122.38(16)
C10 C9 C1 119.86(17)
C2GA N1GA C6GA 115.55(18)
C2 C1 C9 118.93(16)
C2 C1 C11 120.14(16)
C9 C1 C11 120.93(16)
C2GB N1GB C6GB 116.00(17)
O1 C2 C1 118.60(16)
O1 C2 C3 120.53(17)
C1 C2 C3 120.88(17)
O2 C12 C11 118.72(16)
O2 C12 C13 120.80(17)
C11 C12 C13 120.49(18)
C4 C3 C2 120.34(18)
C4 C3 H3 119.8
C2 C3 H3 119.8
C7 C8 C9 121.38(18)
C7 C8 H8 119.3
C9 C8 H8 119.3
C18 C19 C11 122.60(16)
C18 C19 C20 117.36(17)
C11 C19 C20 120.04(16)
C5 C6 C7 119.73(19)
C5 C6 H6 120.1
C7 C6 H6 120.1
C12 C11 C19 119.13(16)
C12 C11 C1 120.29(17)
C19 C11 C1 120.58(15)
C4 C10 C5 122.36(18)
C4 C10 C9 118.53(17)
C5 C10 C9 119.07(18)
C5GB C4GB C3GB 116.10(18)
C5GB C4GB C1GB 121.87(19)
C3GB C4GB C1GB 121.99(19)
C14 C20 C15 122.49(18)
C14 C20 C19 118.28(18)
C15 C20 C19 119.23(18)
C14 C13 C12 120.70(18)
C14 C13 H13 119.7
C12 C13 H13 119.7
C13 C14 C20 121.26(18)
C13 C14 H14 119.4
C20 C14 H14 119.4
C3 C4 C10 121.44(18)
C3 C4 H4 119.3
C10 C4 H4 119.3
C5GA C4GA C3GA 116.04(19)
C5GA C4GA C1GA 121.44(19)
C3GA C4GA C1GA 122.51(19)
N1GA C6GA C5GA 123.92(19)
N1GA C6GA H6GA 118.0
C5GA C6GA H6GA 118.0
C6 C5 C10 121.50(18)
C6 C5 H5 119.3
C10 C5 H5 119.3
C17 C18 C19 121.92(18)
C17 C18 H18 119.0
C19 C18 H18 119.0
C18 C17 C16 120.42(19)
C18 C17 H17 119.8
C16 C17 H17 119.8
C16 C15 C20 121.53(18)
C16 C15 H15 119.2
C20 C15 H15 119.2
C6GA C5GA C4GA 120.30(19)
C6GA C5GA H5GA 119.8
C4GA C5GA H5GA 119.8
C2GA C3GA C4GA 120.25(19)
C2GA C3GA H3GA 119.9
C4GA C3GA H3GA 119.9
N1GB C2GB C3GB 124.32(19)
N1GB C2GB H2GB 117.8
C3GB C2GB H2GB 117.8
N1GA C2GA C3GA 123.94(19)
N1GA C2GA H2GA 118.0
C3GA C2GA H2GA 118.0
C8 C7 C6 120.59(19)
C8 C7 H7 119.7
C6 C7 H7 119.7
C2GB C3GB C4GB 119.8(2)
C2GB C3GB H3GB 120.1
C4GB C3GB H3GB 120.1
C15 C16 C17 119.5(2)
C15 C16 H16 120.2
C17 C16 H16 120.2
C4GB C1GB H1B1 109.5
C4GB C1GB H1B2 109.5
H1B1 C1GB H1B2 109.5
C4GB C1GB H1B3 109.5
H1B1 C1GB H1B3 109.5
H1B2 C1GB H1B3 109.5
C4GB C1GB H1B4 109.5
H1B1 C1GB H1B4 141.1
H1B2 C1GB H1B4 56.3
H1B3 C1GB H1B4 56.3
C4GB C1GB H1B5 109.5
H1B1 C1GB H1B5 56.3
H1B2 C1GB H1B5 141.1
H1B3 C1GB H1B5 56.3
H1B4 C1GB H1B5 109.5
C4GB C1GB H1B6 109.5
H1B1 C1GB H1B6 56.3
H1B2 C1GB H1B6 56.3
H1B3 C1GB H1B6 141.1
H1B4 C1GB H1B6 109.5
H1B5 C1GB H1B6 109.5
C4GB C5GB C6GB 120.56(19)
C4GB C5GB H5GB 119.7
C6GB C5GB H5GB 119.7
N1GB C6GB C5GB 123.2(2)
N1GB C6GB H6GB 118.4
C5GB C6GB H6GB 118.4
C4GA C1GA H1A2 109.5
C4GA C1GA H1A1 109.5
H1A2 C1GA H1A1 109.5
C4GA C1GA H1A3 109.5
H1A2 C1GA H1A3 109.5
H1A1 C1GA H1A3 109.5

loop_
_geom_bond_atom_site_label_1
_geom_bond_atom_site_label_2
_geom_bond_distance
O1 C2 1.361(2)
O1 H1 .973(7)
O2 C12 1.357(2)
O2 H2 .975(7)
C9 C8 1.417(3)
C9 C10 1.424(3)
C9 C1 1.429(2)
N1GA C2GA 1.336(2)
N1GA C6GA 1.342(2)
C1 C2 1.379(3)
C1 C11 1.498(2)
N1GB C2GB 1.330(3)
N1GB C6GB 1.332(3)
C2 C3 1.412(3)
C12 C11 1.379(2)
C12 C13 1.415(3)
C3 C4 1.359(3)
C3 H3 .9500
C8 C7 1.363(2)
C8 H8 .9500
C19 C18 1.416(3)
C19 C11 1.424(2)
C19 C20 1.427(2)
C6 C5 1.354(3)
C6 C7 1.406(3)
C6 H6 .9500
C10 C4 1.404(3)
C10 C5 1.415(3)
C4GB C5GB 1.379(3)
C4GB C3GB 1.380(3)
C4GB C1GB 1.503(3)
C20 C14 1.410(3)
C20 C15 1.414(3)
C13 C14 1.356(3)
C13 H13 .9500
C14 H14 .9500
C4 H4 .9500
C4GA C5GA 1.380(3)
C4GA C3GA 1.386(3)
C4GA C1GA 1.504(3)
C6GA C5GA 1.370(3)
C6GA H6GA .9500
C5 H5 .9500
C18 C17 1.363(3)
C18 H18 .9500
C17 C16 1.407(3)
C17 H17 .9500
C15 C16 1.361(3)
C15 H15 .9500
C5GA H5GA .9500
C3GA C2GA 1.371(3)
C3GA H3GA .9500
C2GB C3GB 1.373(3)
C2GB H2GB .9500
C2GA H2GA .9500
C7 H7 .9500
C3GB H3GB .9500
C16 H16 .9500
C1GB H1B1 .9800
C1GB H1B2 .9800
C1GB H1B3 .9800
C1GB H1B4 .9800
C1GB H1B5 .9800
C1GB H1B6 .9800
C5GB C6GB 1.380(3)
C5GB H5GB .9500
C6GB H6GB .9500
C1GA H1A2 .9800
C1GA H1A1 .9800
C1GA H1A3 .9800

loop_
_geom_torsion_atom_site_label_1
_geom_torsion_atom_site_label_2
_geom_torsion_atom_site_label_3
_geom_torsion_atom_site_label_4
_geom_torsion
C8 C9 C1 C2 175.86(18)
C10 C9 C1 C2 -1.7(3)
C8 C9 C1 C11 -3.8(3)
C10 C9 C1 C11 178.66(17)
C9 C1 C2 O1 -178.31(16)
C11 C1 C2 O1 1.4(3)
C9 C1 C2 C3 1.5(3)
C11 C1 C2 C3 -178.88(17)
O1 C2 C3 C4 179.79(18)
C1 C2 C3 C4 .0(3)
C10 C9 C8 C7 .3(3)
C1 C9 C8 C7 -177.24(18)
O2 C12 C11 C19 176.80(16)
C13 C12 C11 C19 -3.6(3)
O2 C12 C11 C1 -3.6(3)
C13 C12 C11 C1 176.05(17)
C18 C19 C11 C12 -177.58(17)
C20 C19 C11 C12 1.7(3)
C18 C19 C11 C1 2.8(3)
C20 C19 C11 C1 -177.91(16)
C2 C1 C11 C12 -103.0(2)
C9 C1 C11 C12 76.7(2)
C2 C1 C11 C19 76.7(2)
C9 C1 C11 C19 -103.7(2)
C8 C9 C10 C4 -177.20(17)
C1 C9 C10 C4 .4(3)
C8 C9 C10 C5 .7(3)
C1 C9 C10 C5 178.35(17)
C18 C19 C20 C14 -179.38(17)
C11 C19 C20 C14 1.3(3)
C18 C19 C20 C15 -.1(3)
C11 C19 C20 C15 -179.40(17)
O2 C12 C13 C14 -177.95(18)
C11 C12 C13 C14 2.4(3)
C12 C13 C14 C20 .7(3)
C15 C20 C14 C13 178.21(19)
C19 C20 C14 C13 -2.5(3)
C2 C3 C4 C10 -1.3(3)
C5 C10 C4 C3 -176.76(18)
C9 C10 C4 C3 1.1(3)
C2GA N1GA C6GA C5GA .2(3)
C7 C6 C5 C10 1.6(3)
C4 C10 C5 C6 176.15(19)
C9 C10 C5 C6 -1.7(3)
C11 C19 C18 C17 179.31(18)
C20 C19 C18 C17 .0(3)
C19 C18 C17 C16 -.1(3)
C14 C20 C15 C16 179.52(19)
C19 C20 C15 C16 .2(3)
N1GA C6GA C5GA C4GA -.8(3)
C3GA C4GA C5GA C6GA .9(3)
C1GA C4GA C5GA C6GA -178.55(19)
C5GA C4GA C3GA C2GA -.6(3)
C1GA C4GA C3GA C2GA 178.9(2)
C6GB N1GB C2GB C3GB -.1(3)
C6GA N1GA C2GA C3GA .2(3)
C4GA C3GA C2GA N1GA .0(3)
C9 C8 C7 C6 -.5(3)
C5 C6 C7 C8 -.5(3)
N1GB C2GB C3GB C4GB .8(3)
C5GB C4GB C3GB C2GB -1.2(3)
C1GB C4GB C3GB C2GB 176.49(19)
C20 C15 C16 C17 -.3(3)
C18 C17 C16 C15 .2(3)
C3GB C4GB C5GB C6GB 1.1(3)
C1GB C4GB C5GB C6GB -176.64(19)
C2GB N1GB C6GB C5GB -.1(3)
C4GB C5GB C6GB N1GB -.5(3)
